data_4135106
loop_
_publ_author_name
'Ding, Fenghua'
'Griffith, Kent J.'
'Ko\,cer, Can P'
'Saballos, Richard'
'Wang, Yiran'
'Zhang, Chi'
'Nisbet, Matthew L.'
'Morris, Andrew J.'
'Rondinelli, James M.'
'Poeppelmeier, Kenneth R.'

_publ_section_title
;
 Multimodal Structure Solution with <sup>19</sup>F NMR Crystallography of
 Spin Singlet Molybdenum Oxyfluorides.
;
_journal_name_full 'Journal of the American Chemical Society'
_journal_paper_doi 10.1021/jacs.0c04019
_journal_year 2020
_chemical_formula_moiety '0.5(F72 H8 K32 Mo12 O20 Ti6)'
_chemical_formula_sum 'F36 H4 K16 Mo6 O10 Ti3'
_chemical_formula_weight 2192.97
_space_group_crystal_system monoclinic
_space_group_IT_number 14
_space_group_name_Hall '-P 2yn'
_space_group_name_H-M_alt 'P 1 21/n 1'
_atom_sites_solution_hydrogens difmap
_atom_sites_solution_primary dual
_audit_creation_date 2020-02-22
_audit_creation_method
;
Olex2 1.2
(compiled 2018.05.29 svn.r3508 for OlexSys, GUI svn.r5506)
;
_cell_angle_alpha 90
_cell_angle_beta 94.4190(10)
_cell_angle_gamma 90
_cell_formula_units_Z 2
_cell_length_a 6.33680(10)
_cell_length_b 24.8645(2)
_cell_length_c 14.71280(10)
_cell_measurement_reflns_used 67101
_cell_measurement_temperature 296.1(3)
_cell_measurement_theta_max 33.9470
_cell_measurement_theta_min 2.7560
_cell_volume 2311.28(4)
_computing_cell_refinement 'CrysAlisPro 1.171.40.68a (Rigaku OD, 2019)'
_computing_data_collection 'CrysAlisPro 1.171.40.68a (Rigaku OD, 2019)'
_computing_data_reduction 'CrysAlisPro 1.171.40.68a (Rigaku OD, 2019)'
_computing_molecular_graphics 'Olex2 (Dolomanov et al., 2009)'
_computing_publication_material 'Olex2 (Dolomanov et al., 2009)'
_computing_structure_refinement 'XL (Sheldrick, 2008)'
_computing_structure_solution 'XT (Sheldrick, 2015)'
_diffrn_ambient_environment air
_diffrn_ambient_temperature 296.1(3)
_diffrn_detector 'Hybrid Pixel Array Detector'
_diffrn_detector_area_resol_mean 10.0000
_diffrn_detector_type HyPix
_diffrn_measured_fraction_theta_full 1.000
_diffrn_measured_fraction_theta_max 0.926
_diffrn_measurement_details
;
List of Runs (angles in degrees, time in seconds):

  # Type    Start    End  Width  t~exp~   \w     \q     \k     \f   Frames
--------------------------------------------------------------------------
  1  \w      8.00  86.00   0.50    5.00    --   13.12  37.00  30.00  156
  2  \w     57.00  86.00   0.50    5.00    --   13.12  37.00 120.00   58
  3  \w      1.00  54.00   0.50    5.00    --   13.12  37.00 120.00  106
  4  \w    -27.00  -1.00   0.50    5.00    --  -13.59 -37.00  30.00   52
  5  \w    -21.00   5.00   0.50    5.00    --   13.12 -99.00   0.00   52
  6  \w     11.00  59.00   0.50    5.00    --   13.12-122.00  12.00   96
  7  \w     21.00  47.00   0.50    5.00    --   13.12 -99.00 120.00   52
  8  \w      7.00  55.00   0.50    5.00    --   13.12-113.00 116.13   96
  9  \w      4.00  55.00   0.50    5.00    --   13.12-113.00  82.01  102
 10  \w     14.00  47.00   0.50    5.00    --   13.12 -99.00   0.00   66
 11  \w     -6.00  47.00   0.50    5.00    --   13.12 -99.00 -60.00  106
 12  \w     34.00  75.00   0.50    5.00    --   13.12-151.00-148.00   82
 13  \w     -2.00  86.00   0.50    5.00    --   13.12  57.00 -60.00  176
 14  \w    -23.00   2.00   0.50    5.00    --   13.12 -99.00 120.00   50
 15  \w    -85.00 -40.00   0.50    5.00    --  -13.59 -37.00  30.00   90
 16  \w      0.00  52.00   0.50    5.00    --   13.12-108.00 -80.68  104
 17  \w    -34.00  -1.00   0.50    5.00    --  -13.59 -19.00-180.00   66
 18  \w    -56.00   1.00   0.50    5.00    --  -13.59 -57.00 -60.00  114
 19  \w    -85.00   8.00   0.50    5.00    --  -13.59 -77.00 120.00  186
 20  \w    -84.00 -58.00   0.50    5.00    --  -13.59 -57.00 -60.00   52
 21  \w    -85.00   8.00   0.50    5.00    --  -13.59 -77.00-180.00  186
 22  \w    -87.00 -62.00   0.50    5.00    --  -13.59 -19.00-180.00   50
 23  \w    -70.00 -41.00   0.50    5.00    --  -13.59 151.00-104.00   58
 24  \w    -59.00 -14.00   0.50    5.00    --  -13.59 122.00  94.00   90
 25  \w    -54.00 -29.00   0.50    5.00    --  -13.59 111.00 127.53   50
;
_diffrn_measurement_device 'four-circle diffractometer'
_diffrn_measurement_device_type 'XtaLAB Synergy, Single source at offset/far, HyPix'
_diffrn_measurement_method '\w scans'
_diffrn_orient_matrix_type 'CrysAlisPro convention (1999,Acta A55,543-557)'
_diffrn_orient_matrix_UB_11 -0.0854535000
_diffrn_orient_matrix_UB_12 -0.0168812000
_diffrn_orient_matrix_UB_13 -0.0156760000
_diffrn_orient_matrix_UB_21 0.0576750000
_diffrn_orient_matrix_UB_22 -0.0228306000
_diffrn_orient_matrix_UB_23 0.0168134000
_diffrn_orient_matrix_UB_31 -0.0444487000
_diffrn_orient_matrix_UB_32 0.0027999000
_diffrn_orient_matrix_UB_33 0.0425303000
_diffrn_radiation_monochromator mirror
_diffrn_radiation_probe x-ray
_diffrn_radiation_type MoK\a
_diffrn_radiation_wavelength 0.71073
_diffrn_reflns_av_R_equivalents 0.0257
_diffrn_reflns_av_unetI/netI 0.0130
_diffrn_reflns_Laue_measured_fraction_full 1.000
_diffrn_reflns_Laue_measured_fraction_max 0.926
_diffrn_reflns_limit_h_max 9
_diffrn_reflns_limit_h_min -9
_diffrn_reflns_limit_k_max 38
_diffrn_reflns_limit_k_min -38
_diffrn_reflns_limit_l_max 21
_diffrn_reflns_limit_l_min -22
_diffrn_reflns_number 99039
_diffrn_reflns_point_group_measured_fraction_full 1.000
_diffrn_reflns_point_group_measured_fraction_max 0.926
_diffrn_reflns_theta_full 25.242
_diffrn_reflns_theta_max 33.854
_diffrn_reflns_theta_min 2.147
_diffrn_source 'micro-focus sealed X-ray tube'
_diffrn_source_type 'PhotonJet (Mo) X-ray Source'
_diffrn_standards_number 0
_exptl_absorpt_coefficient_mu 3.683
_exptl_absorpt_correction_T_max 1.000
_exptl_absorpt_correction_T_min 0.805
_exptl_absorpt_correction_type empirical
_exptl_absorpt_process_details
;
CrysAlisPro 1.171.40.68a (Rigaku Oxford Diffraction, 2019)
Numerical absorption correction based on gaussian integration over
			a multifaceted crystal model
Empirical absorption correction using spherical harmonics,
 implemented in SCALE3 ABSPACK scaling algorithm.
;
_exptl_crystal_colour 'clear red'
_exptl_crystal_colour_lustre clear
_exptl_crystal_colour_primary red
_exptl_crystal_density_diffrn 3.151
_exptl_crystal_description plate
_exptl_crystal_F_000 2060
_exptl_crystal_size_max 0.178
_exptl_crystal_size_mid 0.108
_exptl_crystal_size_min 0.044
_refine_diff_density_max 0.928
_refine_diff_density_min -1.165
_refine_diff_density_rms 0.092
_refine_ls_extinction_coef 0.00091(4)
_refine_ls_extinction_expression Fc^*^=kFc[1+0.001xFc^2^\l^3^/sin(2\q)]^-1/4^
_refine_ls_extinction_method 'SHELXL-2016/6 (Sheldrick 2016)'
_refine_ls_goodness_of_fit_ref 1.058
_refine_ls_hydrogen_treatment refall
_refine_ls_matrix_type full
_refine_ls_number_parameters 331
_refine_ls_number_reflns 8617
_refine_ls_number_restraints 0
_refine_ls_restrained_S_all 1.058
_refine_ls_R_factor_all 0.0216
_refine_ls_R_factor_gt 0.0189
_refine_ls_shift/su_max 0.004
_refine_ls_shift/su_mean 0.000
_refine_ls_structure_factor_coef Fsqd
_refine_ls_weighting_details 'w=1/[\s^2^(Fo^2^)+(0.0142P)^2^+2.7432P] where P=(Fo^2^+2Fc^2^)/3'
_refine_ls_weighting_scheme calc
_refine_ls_wR_factor_gt 0.0410
_refine_ls_wR_factor_ref 0.0418
_reflns_Friedel_coverage 0.000
_reflns_number_gt 7959
_reflns_number_total 8617
_reflns_threshold_expression 'I > 2\s(I)'
_cod_data_source_file ja0c04019_si_002.cif
_cod_data_source_block K16[Mo3O4F9]2[TiF6]3_2H2O_(296K)
_cod_database_code 4135106
_shelx_shelxl_version_number 2016/6
_chemical_oxdiff_formula 'C11 H10 N O'
_shelx_space_group_comment
;
The symmetry employed for this shelxl refinement is uniquely defined
by the following loop, which should always be used as a source of
symmetry information in preference to the above space-group names.
They are only intended as comments.
;
_diffrn_oxdiff_digest_frames
;
0144c5fbba624db0cbb4141c167eeee232022967b5c
;
_reflns_odcompleteness_completeness 99.94
_reflns_odcompleteness_iscentric 1
_reflns_odcompleteness_theta 30.44
_olex2_refinement_description
;
;
_olex2_submission_special_instructions 'No special instructions were received'
_oxdiff_exptl_absorpt_empirical_details
;
Empirical correction (ABSPACK) includes:
- Absorption correction using spherical harmonics
- Frame scaling
;
_oxdiff_exptl_absorpt_empirical_full_max 1.311
_oxdiff_exptl_absorpt_empirical_full_min 0.885

loop_
_space_group_symop_operation_xyz
'x, y, z'
'-x+1/2, y+1/2, -z+1/2'
'-x, -y, -z'
'x-1/2, -y-1/2, z-1/2'

loop_
_atom_site_label
_atom_site_type_symbol
_atom_site_fract_x
_atom_site_fract_y
_atom_site_fract_z
_atom_site_U_iso_or_equiv
_atom_site_adp_type
_atom_site_occupancy
_atom_site_site_symmetry_order
_atom_site_calc_flag
_atom_site_refinement_flags_posn
_atom_site_refinement_flags_adp
_atom_site_refinement_flags_occupancy
_atom_site_disorder_assembly
_atom_site_disorder_group
Mo2 Mo 0.40921(2) 0.78903(2) 0.50069(2) 0.01150(3) Uani 1 1 d . . . . .
Mo3 Mo 0.51047(2) 0.71081(2) 0.40670(2) 0.01201(3) Uani 1 1 d . . . . .
Mo1 Mo 0.48522(2) 0.80280(2) 0.33749(2) 0.01186(3) Uani 1 1 d . . . . .
Ti2 Ti 0.000000 0.500000 0.500000 0.01921(8) Uani 1 2 d S T P . .
Ti1 Ti -0.04508(5) 0.97140(2) 0.66007(2) 0.01914(6) Uani 1 1 d . . . . .
K6 K -0.05813(6) 0.89335(2) 0.38935(2) 0.02098(7) Uani 1 1 d . . . . .
K3 K 0.42341(6) 0.68388(2) 0.12530(3) 0.02365(7) Uani 1 1 d . . . . .
K4 K -0.02233(6) 0.78583(2) 0.21320(3) 0.02372(7) Uani 1 1 d . . . . .
K8 K 0.97255(6) 0.66380(2) 0.56966(3) 0.02442(7) Uani 1 1 d . . . . .
K2 K 0.99926(7) 0.63859(2) 0.30075(3) 0.03155(9) Uani 1 1 d . . . . .
K7 K 0.44455(7) 0.92701(2) 0.55311(3) 0.03321(9) Uani 1 1 d . . . . .
K1 K 0.50187(8) 0.56411(2) 0.39514(3) 0.03193(9) Uani 1 1 d . . . . .
F4 F 0.21077(15) 0.74871(4) 0.57622(7) 0.01987(18) Uani 1 1 d . . . . .
F8 F 0.50948(16) 0.82255(4) 0.62655(6) 0.02186(19) Uani 1 1 d . . . . .
F1 F 0.38102(16) 0.77745(4) 0.21232(6) 0.01926(18) Uani 1 1 d . . . . .
F7 F 0.67155(16) 0.85348(4) 0.26468(7) 0.02081(19) Uani 1 1 d . . . . .
F6 F 0.40034(18) 0.66780(4) 0.29762(7) 0.0243(2) Uani 1 1 d . . . . .
F5 F 0.32312(16) 0.65530(4) 0.46517(7) 0.0230(2) Uani 1 1 d . . . . .
F3 F 0.18765(15) 0.84674(4) 0.50551(7) 0.01973(18) Uani 1 1 d . . . . .
F2 F 0.26799(16) 0.86059(4) 0.30827(7) 0.0226(2) Uani 1 1 d . . . . .
O1 O 0.25081(17) 0.75854(4) 0.38686(7) 0.01442(19) Uani 1 1 d . . . . .
O4 O 0.70774(17) 0.74958(5) 0.33868(7) 0.0159(2) Uani 1 1 d . . . . .
F9 F 0.73249(16) 0.65080(4) 0.42070(7) 0.02088(19) Uani 1 1 d . . . . .
O3 O 0.62257(17) 0.73496(5) 0.52542(7) 0.0155(2) Uani 1 1 d . . . . .
O2 O 0.59496(18) 0.83984(4) 0.44700(7) 0.0162(2) Uani 1 1 d . . . . .
F12 F -0.24083(19) 1.02102(5) 0.60502(8) 0.0307(2) Uani 1 1 d . . . . .
F10 F -0.1143(2) 0.92495(5) 0.56540(8) 0.0360(3) Uani 1 1 d . . . . .
F14 F 0.1776(2) 1.00325(5) 0.60547(10) 0.0394(3) Uani 1 1 d . . . . .
F15 F -0.2689(2) 0.94364(5) 0.72169(9) 0.0386(3) Uani 1 1 d . . . . .
F13 F 0.1430(2) 0.92223(5) 0.71308(9) 0.0368(3) Uani 1 1 d . . . . .
F11 F 0.0020(2) 1.01962(6) 0.75669(9) 0.0434(3) Uani 1 1 d . . . . .
F18 F 0.0420(2) 0.45831(6) 0.60404(9) 0.0437(3) Uani 1 1 d . . . . .
F17 F -0.0901(3) 0.44057(6) 0.43131(10) 0.0501(4) Uani 1 1 d . . . . .
F16 F 0.2717(2) 0.48750(7) 0.46918(12) 0.0519(4) Uani 1 1 d . . . . .
K5 K 0.43902(13) 0.94930(2) 0.23400(4) 0.06022(19) Uani 1 1 d . . . . .
O5 O 0.5462(3) 0.61665(8) 0.61987(13) 0.0445(4) Uani 1 1 d . . . . .
H5A H 0.472(5) 0.5891(13) 0.630(2) 0.047(8) Uiso 1 1 d . . . . .
H5B H 0.469(6) 0.6258(15) 0.567(2) 0.071(11) Uiso 1 1 d . . . . .

loop_
_atom_site_aniso_label
_atom_site_aniso_U_11
_atom_site_aniso_U_22
_atom_site_aniso_U_33
_atom_site_aniso_U_23
_atom_site_aniso_U_13
_atom_site_aniso_U_12
Mo2 0.01128(5) 0.01320(5) 0.01026(5) 0.00006(4) 0.00222(4) 0.00104(4)
Mo3 0.01188(5) 0.01190(5) 0.01238(5) -0.00071(4) 0.00193(4) 0.00001(4)
Mo1 0.01183(5) 0.01334(5) 0.01058(5) 0.00067(4) 0.00198(4) -0.00046(4)
Ti2 0.02232(19) 0.01588(17) 0.01993(18) 0.00210(14) 0.00475(15) 0.00014(14)
Ti1 0.02289(14) 0.01533(12) 0.01953(13) -0.00040(10) 0.00387(10) 0.00227(10)
K6 0.01801(15) 0.02156(16) 0.02324(16) 0.00067(12) 0.00067(12) -0.00023(12)
K3 0.02245(16) 0.02543(17) 0.02433(17) -0.00488(13) 0.00992(13) -0.00420(13)
K4 0.01829(15) 0.03070(19) 0.02250(16) -0.00456(13) 0.00366(12) -0.00185(13)
K8 0.02562(17) 0.02332(17) 0.02423(17) -0.00408(13) 0.00127(13) -0.00007(13)
K2 0.0286(2) 0.0399(2) 0.02747(19) 0.00430(16) 0.01046(15) 0.00109(16)
K7 0.0326(2) 0.02317(18) 0.0431(2) -0.00705(16) -0.00260(18) 0.00347(15)
K1 0.0405(2) 0.02169(18) 0.0335(2) -0.00106(15) 0.00212(17) -0.00312(16)
F4 0.0192(4) 0.0212(5) 0.0203(4) 0.0043(4) 0.0087(4) 0.0000(4)
F8 0.0242(5) 0.0269(5) 0.0143(4) -0.0060(4) -0.0001(4) 0.0020(4)
F1 0.0221(5) 0.0240(5) 0.0116(4) -0.0021(3) 0.0005(3) 0.0005(4)
F7 0.0223(5) 0.0205(5) 0.0204(5) 0.0038(4) 0.0065(4) -0.0042(4)
F6 0.0305(5) 0.0229(5) 0.0192(5) -0.0065(4) -0.0005(4) -0.0053(4)
F5 0.0233(5) 0.0183(5) 0.0286(5) 0.0036(4) 0.0088(4) -0.0029(4)
F3 0.0186(4) 0.0194(4) 0.0219(5) 0.0031(4) 0.0058(4) 0.0072(3)
F2 0.0235(5) 0.0216(5) 0.0230(5) 0.0043(4) 0.0046(4) 0.0086(4)
O1 0.0131(5) 0.0167(5) 0.0134(5) 0.0004(4) 0.0005(4) -0.0007(4)
O4 0.0131(5) 0.0185(5) 0.0166(5) 0.0005(4) 0.0045(4) 0.0006(4)
F9 0.0203(5) 0.0174(4) 0.0252(5) -0.0013(4) 0.0030(4) 0.0062(4)
O3 0.0146(5) 0.0180(5) 0.0137(5) -0.0002(4) -0.0004(4) 0.0031(4)
O2 0.0173(5) 0.0157(5) 0.0160(5) -0.0020(4) 0.0037(4) -0.0043(4)
F12 0.0343(6) 0.0257(5) 0.0321(6) 0.0037(4) 0.0023(5) 0.0111(5)
F10 0.0512(8) 0.0278(6) 0.0285(6) -0.0099(5) 0.0002(5) 0.0072(5)
F14 0.0363(7) 0.0285(6) 0.0562(8) 0.0105(6) 0.0214(6) 0.0049(5)
F15 0.0386(7) 0.0362(7) 0.0433(7) 0.0104(5) 0.0185(6) -0.0003(5)
F13 0.0382(7) 0.0312(6) 0.0403(7) 0.0091(5) -0.0011(5) 0.0103(5)
F11 0.0599(9) 0.0357(7) 0.0335(7) -0.0146(5) -0.0043(6) 0.0052(6)
F18 0.0626(9) 0.0366(7) 0.0323(6) 0.0162(5) 0.0071(6) 0.0074(6)
F17 0.0767(11) 0.0304(7) 0.0434(8) -0.0085(6) 0.0046(7) -0.0143(7)
F16 0.0325(7) 0.0588(10) 0.0671(10) 0.0168(8) 0.0209(7) 0.0109(6)
K5 0.0976(5) 0.0392(3) 0.0498(3) 0.0166(2) 0.0439(3) 0.0325(3)
O5 0.0554(11) 0.0408(10) 0.0366(9) 0.0032(7) -0.0005(8) -0.0013(8)

loop_
_atom_type_symbol
_atom_type_description
_atom_type_scat_dispersion_real
_atom_type_scat_dispersion_imag
_atom_type_scat_source
F F 0.0171 0.0103 'International Tables Vol C Tables 4.2.6.8 and 6.1.1.4'
H H 0.0000 0.0000 'International Tables Vol C Tables 4.2.6.8 and 6.1.1.4'
K K 0.2009 0.2494 'International Tables Vol C Tables 4.2.6.8 and 6.1.1.4'
Mo Mo -1.6832 0.6857 'International Tables Vol C Tables 4.2.6.8 and 6.1.1.4'
O O 0.0106 0.0060 'International Tables Vol C Tables 4.2.6.8 and 6.1.1.4'
Ti Ti 0.2776 0.4457 'International Tables Vol C Tables 4.2.6.8 and 6.1.1.4'

loop_
_exptl_crystal_face_index_h
_exptl_crystal_face_index_k
_exptl_crystal_face_index_l
_exptl_crystal_face_perp_dist
-1 -19 18 0.0350
2 14 -19 0.0622
-1 -35 2 0.0095
0 35 0 0.0324
-4 2 19 0.0551
5 4 -18 0.0544
0 -28 -13 0.0243
2 33 5 0.0484
-5 -13 16 0.0408
-7 -21 8 0.0327
3 24 13 0.0587
-5 -26 -8 0.0406
-8 -13 3 0.0434
8 12 -5 0.0669
-9 3 5 0.0475
8 -17 -4 0.0617

loop_
_geom_angle_atom_site_label_1
_geom_angle_atom_site_label_2
_geom_angle_atom_site_label_3
_geom_angle
_geom_angle_site_symmetry_1
_geom_angle_site_symmetry_3
_geom_angle_publ_flag
Mo3 Mo2 Mo1 60.003(5) . . ?
Mo3 Mo2 K3 131.571(8) . 4_576 ?
Mo3 Mo2 K3 99.386(8) . 4_676 ?
Mo3 Mo2 K4 93.369(8) . 4_676 ?
Mo3 Mo2 K7 149.911(10) . . ?
Mo1 Mo2 K3 102.956(7) . 4_676 ?
Mo1 Mo2 K3 131.797(8) . 4_576 ?
Mo1 Mo2 K4 150.927(8) . 4_676 ?
Mo1 Mo2 K7 93.615(10) . . ?
K3 Mo2 K3 116.822(11) 4_676 4_576 ?
K4 Mo2 K3 73.773(9) 4_676 4_576 ?
K4 Mo2 K3 67.818(9) 4_676 4_676 ?
K7 Mo2 K3 76.079(10) . 4_576 ?
K7 Mo2 K3 70.921(10) . 4_676 ?
K7 Mo2 K4 108.011(11) . 4_676 ?
F4 Mo2 Mo3 96.67(3) . . ?
F4 Mo2 Mo1 140.54(3) . . ?
F4 Mo2 K3 112.59(3) . 4_676 ?
F4 Mo2 K3 41.37(3) . 4_576 ?
F4 Mo2 K4 46.15(3) . 4_676 ?
F4 Mo2 K7 113.40(3) . . ?
F4 Mo2 F8 82.48(4) . . ?
F4 Mo2 F3 82.43(4) . . ?
F4 Mo2 O1 88.81(4) . . ?
F8 Mo2 Mo3 136.81(3) . . ?
F8 Mo2 Mo1 136.70(3) . . ?
F8 Mo2 K3 44.43(3) . 4_676 ?
F8 Mo2 K3 72.57(3) . 4_576 ?
F8 Mo2 K4 55.45(3) . 4_676 ?
F8 Mo2 K7 53.54(3) . . ?
F3 Mo2 Mo3 141.63(3) . . ?
F3 Mo2 Mo1 97.03(3) . . ?
F3 Mo2 K3 116.47(3) . 4_676 ?
F3 Mo2 K3 41.94(3) . 4_576 ?
F3 Mo2 K4 111.84(3) . 4_676 ?
F3 Mo2 K7 47.94(3) . . ?
F3 Mo2 F8 81.33(4) . . ?
F3 Mo2 O1 89.62(4) . . ?
O1 Mo2 Mo3 52.05(3) . . ?
O1 Mo2 Mo1 51.76(3) . . ?
O1 Mo2 K3 147.37(3) . 4_676 ?
O1 Mo2 K3 95.60(3) . 4_576 ?
O1 Mo2 K4 122.45(3) . 4_676 ?
O1 Mo2 K7 124.29(3) . . ?
O1 Mo2 F8 168.17(4) . . ?
O3 Mo2 Mo3 49.70(3) . . ?
O3 Mo2 Mo1 95.31(3) . . ?
O3 Mo2 K3 128.54(3) . 4_576 ?
O3 Mo2 K3 56.63(3) . 4_676 ?
O3 Mo2 K4 56.18(3) . 4_676 ?
O3 Mo2 K7 127.48(3) . . ?
O3 Mo2 F4 90.42(4) . . ?
O3 Mo2 F8 87.11(4) . . ?
O3 Mo2 F3 167.10(4) . . ?
O3 Mo2 O1 101.00(5) . . ?
O3 Mo2 O2 95.32(5) . . ?
O2 Mo2 Mo3 95.28(3) . . ?
O2 Mo2 Mo1 49.67(3) . . ?
O2 Mo2 K3 62.65(3) . 4_676 ?
O2 Mo2 K3 128.89(3) . 4_576 ?
O2 Mo2 K4 130.46(3) . 4_676 ?
O2 Mo2 K7 54.76(3) . . ?
O2 Mo2 F4 167.78(4) . . ?
O2 Mo2 F8 87.03(4) . . ?
O2 Mo2 F3 89.82(4) . . ?
O2 Mo2 O1 100.63(4) . . ?
Mo2 Mo3 Mo1 60.193(5) . . ?
Mo2 Mo3 K8 96.190(7) . . ?
Mo2 Mo3 K2 109.695(8) . 1_455 ?
Mo2 Mo3 K2 143.600(9) . . ?
Mo2 Mo3 K1 143.101(9) . . ?
Mo1 Mo3 K8 123.805(8) . . ?
Mo1 Mo3 K2 106.192(8) . . ?
Mo1 Mo3 K2 103.401(8) . 1_455 ?
Mo1 Mo3 K1 153.290(9) . . ?
K8 Mo3 K2 132.765(10) . 1_455 ?
K8 Mo3 K2 61.852(9) . . ?
K2 Mo3 K2 106.284(11) 1_455 . ?
K1 Mo3 K8 74.438(10) . . ?
K1 Mo3 K2 62.778(10) . . ?
K1 Mo3 K2 60.991(11) . 1_455 ?
F6 Mo3 Mo2 140.21(3) . . ?
F6 Mo3 Mo1 98.86(3) . . ?
F6 Mo3 K8 122.73(3) . . ?
F6 Mo3 K2 71.42(3) . . ?
F6 Mo3 K2 38.08(3) . 1_455 ?
F6 Mo3 K1 55.11(3) . . ?
F6 Mo3 F5 78.48(4) . . ?
F6 Mo3 O1 88.20(4) . . ?
F6 Mo3 F9 83.47(4) . . ?
F5 Mo3 Mo2 96.31(3) . . ?
F5 Mo3 Mo1 139.81(3) . . ?
F5 Mo3 K8 88.36(3) . . ?
F5 Mo3 K2 110.60(3) . . ?
F5 Mo3 K2 51.07(3) . 1_455 ?
F5 Mo3 K1 48.76(3) . . ?
O1 Mo3 Mo2 52.05(3) . . ?
O1 Mo3 Mo1 51.84(3) . . ?
O1 Mo3 K8 147.32(3) . . ?
O1 Mo3 K2 64.86(3) . 1_455 ?
O1 Mo3 K2 148.15(3) . . ?
O1 Mo3 K1 124.60(3) . . ?
O1 Mo3 F5 87.98(4) . . ?
O1 Mo3 F9 168.97(4) . . ?
O4 Mo3 Mo2 95.91(3) . . ?
O4 Mo3 Mo1 49.69(3) . . ?
O4 Mo3 K8 88.99(3) . . ?
O4 Mo3 K2 125.03(3) . 1_455 ?
O4 Mo3 K2 57.82(3) . . ?
O4 Mo3 K1 119.03(3) . . ?
O4 Mo3 F6 92.92(5) . . ?
O4 Mo3 F5 167.71(4) . . ?
O4 Mo3 O1 100.63(5) . . ?
O4 Mo3 F9 87.05(4) . . ?
O4 Mo3 O3 96.11(5) . . ?
F9 Mo3 Mo2 135.59(3) . . ?
F9 Mo3 Mo1 136.68(3) . . ?
F9 Mo3 K8 39.45(3) . . ?
F9 Mo3 K2 104.25(3) . 1_455 ?
F9 Mo3 K2 33.52(3) . . ?
F9 Mo3 K1 44.39(3) . . ?
F9 Mo3 F5 83.29(4) . . ?
O3 Mo3 Mo2 49.40(3) . . ?
O3 Mo3 Mo1 95.24(3) . . ?
O3 Mo3 K8 46.89(3) . . ?
O3 Mo3 K2 137.52(3) . 1_455 ?
O3 Mo3 K2 104.50(3) . . ?
O3 Mo3 K1 110.86(3) . . ?
O3 Mo3 F6 165.90(5) . . ?
O3 Mo3 F5 90.82(5) . . ?
O3 Mo3 O1 100.70(4) . . ?
O3 Mo3 F9 86.20(4) . . ?
Mo2 Mo1 K6 95.190(7) . 1_655 ?
Mo2 Mo1 K4 132.680(8) . 1_655 ?
Mo2 Mo1 K4 103.905(8) . . ?
Mo2 Mo1 K5 118.737(9) . . ?
Mo3 Mo1 Mo2 59.804(5) . . ?
Mo3 Mo1 K6 116.592(8) . 1_655 ?
Mo3 Mo1 K4 93.775(8) . 1_655 ?
Mo3 Mo1 K4 97.247(8) . . ?
Mo3 Mo1 K5 178.526(9) . . ?
K6 Mo1 K4 60.217(8) 1_655 1_655 ?
K6 Mo1 K5 63.374(14) 1_655 . ?
K4 Mo1 K6 146.112(9) . 1_655 ?
K4 Mo1 K4 118.834(11) . 1_655 ?
K4 Mo1 K5 87.458(11) 1_655 . ?
K4 Mo1 K5 82.847(15) . . ?
F1 Mo1 Mo2 139.53(3) . . ?
F1 Mo1 Mo3 95.30(3) . . ?
F1 Mo1 K6 125.21(3) . 1_655 ?
F1 Mo1 K4 75.26(3) . 1_655 ?
F1 Mo1 K4 43.95(3) . . ?
F1 Mo1 F7 82.96(4) . . ?
F1 Mo1 F2 81.79(4) . . ?
F1 Mo1 O1 87.71(4) . . ?
F1 Mo1 K5 85.79(3) . . ?
F7 Mo1 Mo2 137.25(3) . . ?
F7 Mo1 Mo3 137.90(3) . . ?
F7 Mo1 K6 43.22(3) . 1_655 ?
F7 Mo1 K4 109.26(3) . . ?
F7 Mo1 K4 44.93(3) . 1_655 ?
F7 Mo1 K5 43.18(3) . . ?
F2 Mo1 Mo2 97.08(3) . . ?
F2 Mo1 Mo3 139.47(3) . . ?
F2 Mo1 K6 96.94(3) . 1_655 ?
F2 Mo1 K4 53.54(3) . . ?
F2 Mo1 K4 123.75(3) . 1_655 ?
F2 Mo1 F7 82.16(4) . . ?
F2 Mo1 O1 87.48(4) . . ?
F2 Mo1 K5 39.68(3) . . ?
O1 Mo1 Mo2 51.90(3) . . ?
O1 Mo1 Mo3 51.99(3) . . ?
O1 Mo1 K6 147.08(3) . 1_655 ?
O1 Mo1 K4 140.50(3) . 1_655 ?
O1 Mo1 K4 57.85(3) . . ?
O1 Mo1 F7 166.93(4) . . ?
O1 Mo1 K5 127.15(3) . . ?
O4 Mo1 Mo2 95.26(3) . . ?
O4 Mo1 Mo3 49.25(3) . . ?
O4 Mo1 K6 81.73(3) . 1_655 ?
O4 Mo1 K4 45.20(3) . 1_655 ?
O4 Mo1 K4 123.16(3) . . ?
O4 Mo1 F1 88.94(4) . . ?
O4 Mo1 F7 88.66(4) . . ?
O4 Mo1 F2 167.66(4) . . ?
O4 Mo1 O1 100.33(5) . . ?
O4 Mo1 O2 95.91(5) . . ?
O4 Mo1 K5 131.85(3) . . ?
O2 Mo1 Mo2 49.61(3) . . ?
O2 Mo1 Mo3 95.07(3) . . ?
O2 Mo1 K6 46.71(3) . 1_655 ?
O2 Mo1 K4 136.67(3) . . ?
O2 Mo1 K4 101.51(3) . 1_655 ?
O2 Mo1 F1 169.32(4) . . ?
O2 Mo1 F7 87.63(4) . . ?
O2 Mo1 F2 91.95(5) . . ?
O2 Mo1 O1 100.71(4) . . ?
O2 Mo1 K5 83.88(4) . . ?
K1 Ti2 K1 69.981(11) 1_455 3_566 ?
K1 Ti2 K1 110.019(11) 1_455 . ?
K1 Ti2 K1 180.000(14) 3_566 . ?
K1 Ti2 K1 110.019(11) 3_666 3_566 ?
K1 Ti2 K1 180.0 1_455 3_666 ?
K1 Ti2 K1 69.981(11) 3_666 . ?
F18 Ti2 K1 61.48(5) . 3_566 ?
F18 Ti2 K1 118.52(5) . . ?
F18 Ti2 K1 61.48(5) 3_566 . ?
F18 Ti2 K1 50.25(5) 3_566 1_455 ?
F18 Ti2 K1 129.75(5) 3_566 3_666 ?
F18 Ti2 K1 129.75(5) . 1_455 ?
F18 Ti2 K1 118.52(5) 3_566 3_566 ?
F18 Ti2 K1 50.25(5) . 3_666 ?
F18 Ti2 F18 180.00(10) 3_566 . ?
F18 Ti2 F17 91.31(7) 3_566 3_566 ?
F18 Ti2 F17 91.31(7) . . ?
F18 Ti2 F17 88.69(7) . 3_566 ?
F18 Ti2 F17 88.69(7) 3_566 . ?
F18 Ti2 K5 123.91(5) . 2_545 ?
F18 Ti2 K5 123.91(5) 3_566 4_576 ?
F18 Ti2 K5 56.09(5) . 4_576 ?
F18 Ti2 K5 56.09(5) 3_566 2_545 ?
F17 Ti2 K1 109.27(5) 3_566 3_566 ?
F17 Ti2 K1 84.31(6) . 1_455 ?
F17 Ti2 K1 70.73(5) . 3_566 ?
F17 Ti2 K1 95.69(6) . 3_666 ?
F17 Ti2 K1 95.69(6) 3_566 1_455 ?
F17 Ti2 K1 109.26(5) . . ?
F17 Ti2 K1 70.73(5) 3_566 . ?
F17 Ti2 K1 84.31(6) 3_566 3_666 ?
F17 Ti2 F17 180.00(10) . 3_566 ?
F17 Ti2 K5 43.48(5) . 2_545 ?
F17 Ti2 K5 136.52(5) 3_566 2_545 ?
F17 Ti2 K5 43.48(5) 3_566 4_576 ?
F17 Ti2 K5 136.52(5) . 4_576 ?
F16 Ti2 K1 137.93(5) 3_566 3_666 ?
F16 Ti2 K1 137.93(5) . 1_455 ?
F16 Ti2 K1 34.94(5) . . ?
F16 Ti2 K1 42.07(5) . 3_666 ?
F16 Ti2 K1 145.06(5) 3_566 . ?
F16 Ti2 K1 34.94(5) 3_566 3_566 ?
F16 Ti2 K1 145.06(5) . 3_566 ?
F16 Ti2 K1 42.07(5) 3_566 1_455 ?
F16 Ti2 F18 91.81(7) . . ?
F16 Ti2 F18 88.18(7) 3_566 . ?
F16 Ti2 F18 91.81(7) 3_566 3_566 ?
F16 Ti2 F18 88.19(7) . 3_566 ?
F16 Ti2 F17 89.18(8) . . ?
F16 Ti2 F17 89.18(8) 3_566 3_566 ?
F16 Ti2 F17 90.82(8) . 3_566 ?
F16 Ti2 F17 90.82(8) 3_566 . ?
F16 Ti2 F16 180.0 3_566 . ?
F16 Ti2 K5 116.86(6) . 4_576 ?
F16 Ti2 K5 63.14(6) . 2_545 ?
F16 Ti2 K5 63.14(6) 3_566 4_576 ?
F16 Ti2 K5 116.86(6) 3_566 2_545 ?
K5 Ti2 K1 111.545(11) 2_545 3_566 ?
K5 Ti2 K1 68.455(11) 2_545 . ?
K5 Ti2 K1 95.303(16) 2_545 3_666 ?
K5 Ti2 K1 84.697(16) 2_545 1_455 ?
K5 Ti2 K1 84.697(15) 4_576 3_666 ?
K5 Ti2 K1 95.303(15) 4_576 1_455 ?
K5 Ti2 K1 111.545(11) 4_576 . ?
K5 Ti2 K1 68.455(11) 4_576 3_566 ?
K5 Ti2 K5 180.0 4_576 2_545 ?
K6 Ti1 K3 158.376(12) 3_576 4_576 ?
K6 Ti1 K7 111.871(12) 3_576 1_455 ?
K6 Ti1 K7 91.241(12) 3_576 . ?
K6 Ti1 K1 115.826(12) 3_576 4_576 ?
K6 Ti1 K5 73.364(13) 3_576 3_576 ?
K7 Ti1 K3 67.035(10) 1_455 4_576 ?
K7 Ti1 K3 71.891(10) . 4_576 ?
K7 Ti1 K7 117.602(14) 1_455 . ?
K1 Ti1 K3 83.188(11) 4_576 4_576 ?
K1 Ti1 K7 108.946(13) 4_576 . ?
K1 Ti1 K7 110.378(14) 4_576 1_455 ?
K1 Ti1 K5 74.100(14) 4_576 3_576 ?
F12 Ti1 K6 53.99(4) . 3_576 ?
F12 Ti1 K3 124.46(4) . 4_576 ?
F12 Ti1 K7 58.82(4) . 1_455 ?
F12 Ti1 K7 123.35(4) . . ?
F12 Ti1 K1 125.60(4) . 4_576 ?
F12 Ti1 K5 51.50(4) . 3_576 ?
F10 Ti1 K6 118.85(4) . 3_576 ?
F10 Ti1 K3 43.16(4) . 4_576 ?
F10 Ti1 K7 48.09(5) . 1_455 ?
F10 Ti1 K7 69.74(5) . . ?
F10 Ti1 K1 125.31(4) . 4_576 ?
F10 Ti1 F12 88.57(6) . . ?
F10 Ti1 F14 94.89(7) . . ?
F10 Ti1 F15 89.42(7) . . ?
F10 Ti1 F13 90.72(6) . . ?
F10 Ti1 F11 175.38(7) . . ?
F10 Ti1 K5 122.41(5) . 3_576 ?
F14 Ti1 K6 48.81(4) . 3_576 ?
F14 Ti1 K3 113.52(4) . 4_576 ?
F14 Ti1 K7 128.31(5) . 1_455 ?
F14 Ti1 K7 42.46(4) . . ?
F14 Ti1 K1 121.16(5) . 4_576 ?
F14 Ti1 F12 91.83(6) . . ?
F14 Ti1 F15 175.56(7) . . ?
F14 Ti1 F11 88.48(7) . . ?
F14 Ti1 K5 121.74(4) . 3_576 ?
F15 Ti1 K6 127.81(4) . 3_576 ?
F15 Ti1 K3 70.45(4) . 4_576 ?
F15 Ti1 K7 140.91(4) . . ?
F15 Ti1 K7 54.51(5) . 1_455 ?
F15 Ti1 K1 56.49(5) . 4_576 ?
F15 Ti1 F12 87.22(6) . . ?
F15 Ti1 K5 54.57(4) . 3_576 ?
F13 Ti1 K6 126.83(5) . 3_576 ?
F13 Ti1 K3 54.69(5) . 4_576 ?
F13 Ti1 K7 120.32(5) . 1_455 ?
F13 Ti1 K7 56.78(4) . . ?
F13 Ti1 K1 54.55(4) . 4_576 ?
F13 Ti1 F12 179.14(6) . . ?
F13 Ti1 F14 88.71(6) . . ?
F13 Ti1 F15 92.29(6) . . ?
F13 Ti1 F11 92.51(6) . . ?
F13 Ti1 K5 128.65(5) . 3_576 ?
F11 Ti1 K6 61.39(5) . 3_576 ?
F11 Ti1 K3 137.73(5) . 4_576 ?
F11 Ti1 K7 114.83(5) . . ?
F11 Ti1 K7 127.30(5) . 1_455 ?
F11 Ti1 K1 54.74(5) . 4_576 ?
F11 Ti1 F12 88.17(6) . . ?
F11 Ti1 F15 87.16(7) . . ?
F11 Ti1 K5 52.99(5) . 3_576 ?
K5 Ti1 K3 124.405(15) 3_576 4_576 ?
K5 Ti1 K7 74.558(17) 3_576 1_455 ?
K5 Ti1 K7 163.600(17) 3_576 . ?
Mo1 K6 K4 60.699(8) 1_455 . ?
Mo1 K6 K7 147.098(13) 1_455 . ?
Ti1 K6 Mo1 134.039(12) 3_576 1_455 ?
Ti1 K6 K4 121.222(13) 3_576 . ?
Ti1 K6 K7 76.593(11) 3_576 . ?
K4 K6 K7 119.130(13) . . ?
F7 K6 Mo1 33.11(2) 1_455 1_455 ?
F7 K6 Ti1 109.95(2) 1_455 3_576 ?
F7 K6 K4 46.59(2) 1_455 . ?
F7 K6 K7 165.72(3) 1_455 . ?
F7 K6 O2 62.42(3) 1_455 1_455 ?
F7 K6 F12 134.79(3) 1_455 3_576 ?
F7 K6 F10 130.11(4) 1_455 . ?
F7 K6 F14 102.29(4) 1_455 3_576 ?
F7 K6 F11 83.21(3) 1_455 3_576 ?
F3 K6 Mo1 107.12(3) . 1_455 ?
F3 K6 Ti1 117.91(3) . 3_576 ?
F3 K6 K4 94.26(3) . . ?
F3 K6 K7 41.34(3) . . ?
F3 K6 F7 130.10(4) . 1_455 ?
F3 K6 F2 72.14(3) . . ?
F3 K6 O2 92.03(4) . 1_455 ?
F3 K6 F12 87.07(3) . 3_576 ?
F3 K6 F10 67.01(4) . . ?
F3 K6 F14 125.86(4) . 3_576 ?
F3 K6 F11 134.38(4) . 3_576 ?
F2 K6 Mo1 110.61(3) . 1_455 ?
F2 K6 Ti1 92.17(3) . 3_576 ?
F2 K6 K4 50.55(3) . . ?
F2 K6 K7 73.29(3) . . ?
F2 K6 F7 93.47(3) . 1_455 ?
F2 K6 O2 132.18(4) . 1_455 ?
F2 K6 F12 72.33(3) . 3_576 ?
F2 K6 F10 133.35(4) . . ?
F2 K6 F14 123.39(4) . 3_576 ?
F2 K6 F11 76.21(4) . 3_576 ?
O2 K6 Mo1 30.75(2) 1_455 1_455 ?
O2 K6 Ti1 133.70(3) 1_455 3_576 ?
O2 K6 K4 87.75(2) 1_455 . ?
O2 K6 K7 122.77(3) 1_455 . ?
O2 K6 F12 153.64(4) 1_455 3_576 ?
O2 K6 F11 133.55(4) 1_455 3_576 ?
F12 K6 Mo1 165.79(3) 3_576 1_455 ?
F12 K6 Ti1 32.43(2) 3_576 3_576 ?
F12 K6 K4 118.60(3) 3_576 . ?
F12 K6 K7 46.95(2) 3_576 . ?
F12 K6 F11 52.00(4) 3_576 3_576 ?
F10 K6 Mo1 102.22(3) . 1_455 ?
F10 K6 Ti1 87.78(3) . 3_576 ?
F10 K6 K4 150.88(3) . . ?
F10 K6 K7 61.36(3) . . ?
F10 K6 O2 71.63(4) . 1_455 ?
F10 K6 F12 83.87(4) . 3_576 ?
F10 K6 F11 118.96(4) . 3_576 ?
F14 K6 Mo1 111.78(3) 3_576 1_455 ?
F14 K6 Ti1 31.34(3) 3_576 3_576 ?
F14 K6 K4 137.44(4) 3_576 . ?
F14 K6 K7 89.75(4) 3_576 . ?
F14 K6 O2 102.71(4) 3_576 1_455 ?
F14 K6 F12 58.07(4) 3_576 3_576 ?
F14 K6 F10 69.08(4) 3_576 . ?
F14 K6 F11 52.87(4) 3_576 3_576 ?
F11 K6 Mo1 114.40(3) 3_576 1_455 ?
F11 K6 Ti1 32.03(2) 3_576 3_576 ?
F11 K6 K4 90.13(3) 3_576 . ?
F11 K6 K7 98.38(3) 3_576 . ?
Mo2 K3 Mo2 116.819(11) 4_575 4_675 ?
Mo2 K3 K8 69.002(9) 4_675 4_575 ?
Mo2 K3 K8 78.405(10) 4_575 4_575 ?
F4 K3 Mo2 30.49(2) 4_675 4_675 ?
F4 K3 Mo2 110.72(3) 4_675 4_575 ?
F4 K3 K8 41.42(2) 4_675 4_575 ?
F4 K3 F8 139.16(4) 4_675 4_575 ?
F4 K3 F1 70.92(3) 4_675 . ?
F4 K3 F3 60.60(3) 4_675 4_675 ?
F4 K3 O3 82.33(3) 4_675 4_575 ?
F4 K3 O2 107.89(3) 4_675 4_575 ?
F4 K3 F10 124.49(4) 4_675 4_675 ?
F4 K3 F13 110.39(3) 4_675 4_675 ?
F8 K3 Mo2 33.72(2) 4_575 4_575 ?
F8 K3 Mo2 150.26(3) 4_575 4_675 ?
F8 K3 K8 99.01(3) 4_575 4_575 ?
F8 K3 F1 84.99(3) 4_575 . ?
F8 K3 F3 132.28(3) 4_575 4_675 ?
F8 K3 O3 57.36(3) 4_575 4_575 ?
F8 K3 O2 54.67(3) 4_575 4_575 ?
F8 K3 F10 83.37(4) 4_575 4_675 ?
F8 K3 F13 110.45(3) 4_575 4_675 ?
F1 K3 Mo2 87.80(2) . 4_575 ?
F1 K3 Mo2 101.15(2) . 4_675 ?
F1 K3 K8 42.96(2) . 4_575 ?
F1 K3 O3 64.96(3) . 4_575 ?
F1 K3 O2 117.28(3) . 4_575 ?
F1 K3 F10 164.40(4) . 4_675 ?
F1 K3 F13 125.32(3) . 4_675 ?
F6 K3 Mo2 128.06(3) . 4_675 ?
F6 K3 Mo2 113.77(3) . 4_575 ?
F6 K3 K8 111.63(3) . 4_575 ?
F6 K3 F4 117.60(3) . 4_675 ?
F6 K3 F8 81.47(3) . 4_575 ?
F6 K3 F1 69.50(3) . . ?
F6 K3 F3 134.34(4) . 4_675 ?
F6 K3 O3 119.44(3) . 4_575 ?
F6 K3 O2 132.71(3) . 4_575 ?
F6 K3 F10 98.45(4) . 4_675 ?
F6 K3 F13 62.15(4) . 4_675 ?
F3 K3 Mo2 30.69(2) 4_675 4_675 ?
F3 K3 Mo2 107.69(3) 4_675 4_575 ?
F3 K3 K8 94.31(2) 4_675 4_575 ?
F3 K3 F1 131.51(3) 4_675 . ?
F3 K3 O3 105.83(3) 4_675 4_575 ?
F3 K3 O2 79.02(3) 4_675 4_575 ?
F3 K3 F10 63.98(3) 4_675 4_675 ?
F3 K3 F13 75.72(3) 4_675 4_675 ?
O3 K3 Mo2 31.50(2) 4_575 4_575 ?
O3 K3 Mo2 98.64(2) 4_575 4_675 ?
O3 K3 K8 46.91(2) 4_575 4_575 ?
O3 K3 O2 53.29(3) 4_575 4_575 ?
O3 K3 F13 165.26(3) 4_575 4_675 ?
O2 K3 Mo2 31.683(19) 4_575 4_575 ?
O2 K3 Mo2 97.77(2) 4_575 4_675 ?
O2 K3 K8 93.61(2) 4_575 4_575 ?
F10 K3 Mo2 94.10(3) 4_675 4_675 ?
F10 K3 Mo2 88.27(3) 4_675 4_575 ?
F10 K3 K8 149.87(3) 4_675 4_575 ?
F10 K3 O3 116.21(4) 4_675 4_575 ?
F10 K3 O2 63.14(3) 4_675 4_575 ?
F10 K3 F13 50.73(3) 4_675 4_675 ?
F13 K3 Mo2 133.79(2) 4_675 4_575 ?
F13 K3 Mo2 89.86(3) 4_675 4_675 ?
F13 K3 K8 147.75(3) 4_675 4_575 ?
F13 K3 O2 113.81(3) 4_675 4_575 ?
Mo2 K4 K6 162.108(14) 4_575 . ?
Mo1 K4 Mo2 122.651(11) . 4_575 ?
Mo1 K4 K6 70.366(9) . . ?
F4 K4 Mo2 32.85(2) 4_575 4_575 ?
F4 K4 Mo1 155.49(2) 4_575 . ?
F4 K4 K6 133.12(2) 4_575 . ?
F4 K4 F8 56.56(3) 4_575 4_575 ?
F4 K4 F7 89.15(3) 4_575 1_455 ?
F4 K4 F2 155.76(3) 4_575 . ?
F4 K4 O1 147.78(3) 4_575 . ?
F4 K4 O4 90.61(3) 4_575 1_455 ?
F4 K4 O3 58.30(3) 4_575 4_575 ?
F4 K4 O5 91.22(5) 4_575 4_575 ?
F8 K4 Mo2 34.984(19) 4_575 4_575 ?
F8 K4 Mo1 103.58(2) 4_575 . ?
F8 K4 K6 161.32(2) 4_575 . ?
F8 K4 O1 95.97(3) 4_575 . ?
F8 K4 O3 54.67(3) 4_575 4_575 ?
F1 K4 Mo2 90.40(2) . 4_575 ?
F1 K4 Mo1 32.93(2) . . ?
F1 K4 K6 100.09(2) . . ?
F1 K4 F4 122.90(3) . 4_575 ?
F1 K4 F8 79.92(3) . 4_575 ?
F1 K4 F7 141.65(3) . 1_455 ?
F1 K4 F2 57.24(3) . . ?
F1 K4 O1 58.99(3) . . ?
F1 K4 O4 130.18(4) . 1_455 ?
F1 K4 O3 66.95(3) . 4_575 ?
F1 K4 O5 82.95(5) . 4_575 ?
F7 K4 Mo2 121.05(3) 1_455 4_575 ?
F7 K4 Mo1 114.50(2) 1_455 . ?
F7 K4 K6 44.16(2) 1_455 . ?
F7 K4 F8 138.43(3) 1_455 4_575 ?
F7 K4 F2 84.77(3) 1_455 . ?
F7 K4 O1 105.98(3) 1_455 . ?
F7 K4 O4 61.57(3) 1_455 1_455 ?
F7 K4 O3 129.35(3) 1_455 4_575 ?
F7 K4 O5 75.24(5) 1_455 4_575 ?
F2 K4 Mo2 140.59(2) . 4_575 ?
F2 K4 Mo1 33.97(2) . . ?
F2 K4 K6 43.76(2) . . ?
F2 K4 F8 136.18(3) . 4_575 ?
F2 K4 O1 55.96(3) . . ?
F2 K4 O3 108.94(3) . 4_575 ?
O1 K4 Mo2 128.97(2) . 4_575 ?
O1 K4 Mo1 34.25(2) . . ?
O1 K4 K6 68.87(2) . . ?
O4 K4 Mo2 111.63(3) 1_455 4_575 ?
O4 K4 Mo1 105.89(3) 1_455 . ?
O4 K4 K6 72.34(3) 1_455 . ?
O4 K4 F8 93.23(3) 1_455 4_575 ?
O4 K4 F2 106.82(3) 1_455 . ?
O4 K4 O1 73.04(3) 1_455 . ?
O4 K4 O3 143.35(3) 1_455 4_575 ?
O4 K4 O5 136.74(5) 1_455 4_575 ?
O3 K4 Mo2 31.88(2) 4_575 4_575 ?
O3 K4 Mo1 99.32(2) 4_575 . ?
O3 K4 K6 142.58(3) 4_575 . ?
O3 K4 O1 122.34(3) 4_575 . ?
O5 K4 Mo2 91.94(4) 4_575 4_575 ?
O5 K4 Mo1 88.94(4) 4_575 . ?
O5 K4 K6 75.19(4) 4_575 . ?
O5 K4 F8 123.05(5) 4_575 4_575 ?
O5 K4 F2 64.54(4) 4_575 . ?
O5 K4 O1 119.84(5) 4_575 . ?
O5 K4 O3 68.60(5) 4_575 4_575 ?
Mo3 K8 K3 76.380(10) . 4_676 ?
Mo3 K8 K4 142.949(13) . 4_776 ?
K3 K8 K4 69.485(10) 4_676 4_776 ?
F4 K8 Mo3 100.96(3) 1_655 . ?
F4 K8 K3 41.90(2) 1_655 4_676 ?
F4 K8 K4 42.92(2) 1_655 4_776 ?
F4 K8 F1 71.64(3) 1_655 4_676 ?
F4 K8 F7 83.30(3) 1_655 4_676 ?
F4 K8 F5 66.32(3) 1_655 1_655 ?
F4 K8 O3 86.79(3) 1_655 . ?
F4 K8 F17 128.51(5) 1_655 3_666 ?
F4 K8 K5 130.74(3) 1_655 4_676 ?
F4 K8 O5 144.91(4) 1_655 . ?
F1 K8 Mo3 97.13(2) 4_676 . ?
F1 K8 K3 43.39(2) 4_676 4_676 ?
F1 K8 K4 67.42(2) 4_676 4_776 ?
F1 K8 F7 55.84(3) 4_676 4_676 ?
F1 K8 F5 134.79(3) 4_676 1_655 ?
F1 K8 O3 68.20(3) 4_676 . ?
F1 K8 F17 127.55(4) 4_676 3_666 ?
F1 K8 K5 82.85(2) 4_676 4_676 ?
F1 K8 O5 76.79(4) 4_676 . ?
F7 K8 Mo3 150.19(2) 4_676 . ?
F7 K8 K3 88.48(2) 4_676 4_676 ?
F7 K8 K4 43.90(2) 4_676 4_776 ?
F7 K8 K5 47.82(2) 4_676 4_676 ?
F7 K8 O5 91.56(4) 4_676 . ?
F5 K8 Mo3 106.26(3) 1_655 . ?
F5 K8 K3 105.55(2) 1_655 4_676 ?
F5 K8 K4 70.71(2) 1_655 4_776 ?
F5 K8 F7 102.46(3) 1_655 4_676 ?
F5 K8 O3 123.54(3) 1_655 . ?
F5 K8 K5 112.70(3) 1_655 4_676 ?
F5 K8 O5 147.92(4) 1_655 . ?
F9 K8 Mo3 30.19(2) . . ?
F9 K8 K3 104.37(3) . 4_676 ?
F9 K8 K4 154.38(3) . 4_776 ?
F9 K8 F4 115.81(4) . 1_655 ?
F9 K8 F1 125.96(3) . 4_676 ?
F9 K8 F7 160.79(3) . 4_676 ?
F9 K8 F5 88.00(3) . 1_655 ?
F9 K8 O3 59.49(3) . . ?
F9 K8 F17 91.13(4) . 3_666 ?
F9 K8 K5 113.32(3) . 4_676 ?
F9 K8 O5 71.78(4) . . ?
O3 K8 Mo3 29.38(2) . . ?
O3 K8 K3 51.35(2) . 4_676 ?
O3 K8 K4 120.78(3) . 4_776 ?
O3 K8 F7 123.48(3) . 4_676 ?
O3 K8 K5 122.03(3) . 4_676 ?
O3 K8 O5 67.26(4) . . ?
F17 K8 Mo3 119.27(4) 3_666 . ?
F17 K8 K3 164.33(4) 3_666 4_676 ?
F17 K8 K4 95.52(4) 3_666 4_776 ?
F17 K8 F7 77.13(4) 3_666 4_676 ?
F17 K8 F5 72.20(4) 3_666 1_655 ?
F17 K8 O3 143.06(5) 3_666 . ?
F17 K8 K5 46.17(4) 3_666 4_676 ?
F17 K8 O5 83.29(5) 3_666 . ?
K5 K8 Mo3 123.969(17) 4_676 . ?
K5 K8 K3 126.053(14) 4_676 4_676 ?
K5 K8 K4 88.650(15) 4_676 4_776 ?
O5 K8 Mo3 67.91(4) . . ?
O5 K8 K3 103.51(4) . 4_676 ?
O5 K8 K4 133.54(4) . 4_776 ?
O5 K8 K5 57.53(4) . 4_676 ?
Mo3 K2 K7 124.219(12) 1_655 4_675 ?
K4 K2 Mo3 72.946(10) 1_655 1_655 ?
K4 K2 K7 94.842(12) 1_655 4_675 ?
K1 K2 Mo3 56.054(9) 1_655 1_655 ?
K1 K2 K4 125.498(15) 1_655 1_655 ?
K1 K2 K7 98.298(14) 1_655 4_675 ?
F8 K2 Mo3 97.57(2) 4_675 1_655 ?
F8 K2 K4 50.25(2) 4_675 1_655 ?
F8 K2 K7 45.29(2) 4_675 4_675 ?
F8 K2 K1 115.33(3) 4_675 1_655 ?
F8 K2 F5 128.63(3) 4_675 1_655 ?
F8 K2 O4 85.38(3) 4_675 . ?
F8 K2 F15 79.61(4) 4_675 4_775 ?
F8 K2 F13 81.00(4) 4_675 4_675 ?
F8 K2 F18 141.03(4) 4_675 3_666 ?
F6 K2 Mo3 27.90(2) 1_655 1_655 ?
F6 K2 K4 75.21(3) 1_655 1_655 ?
F6 K2 K7 96.46(2) 1_655 4_675 ?
F6 K2 K1 50.91(3) 1_655 1_655 ?
F6 K2 F8 78.19(3) 1_655 4_675 ?
F6 K2 F5 52.67(3) 1_655 1_655 ?
F6 K2 O4 108.39(3) 1_655 . ?
F6 K2 F15 70.15(4) 1_655 4_775 ?
F6 K2 F13 147.30(4) 1_655 4_675 ?
F6 K2 F18 111.73(4) 1_655 3_666 ?
F5 K2 Mo3 31.251(19) 1_655 1_655 ?
F5 K2 K4 97.92(2) 1_655 1_655 ?
F5 K2 K7 141.28(2) 1_655 4_675 ?
F5 K2 K1 45.44(2) 1_655 1_655 ?
F5 K2 O4 95.71(3) 1_655 . ?
O4 K2 Mo3 90.33(2) . 1_655 ?
O4 K2 K4 44.03(2) . 1_655 ?
O4 K2 K7 118.28(2) . 4_675 ?
O4 K2 K1 141.09(2) . 1_655 ?
F9 K2 Mo3 103.97(3) . 1_655 ?
F9 K2 K4 96.25(3) . 1_655 ?
F9 K2 K7 131.70(3) . 4_675 ?
F9 K2 K1 112.40(3) . 1_655 ?
F9 K2 F8 131.90(4) . 4_675 ?
F9 K2 F6 131.82(4) . 1_655 ?
F9 K2 F5 82.97(3) . 1_655 ?
F9 K2 O4 52.53(3) . . ?
F9 K2 F15 139.88(4) . 4_775 ?
F9 K2 F13 80.63(4) . 4_675 ?
F9 K2 F18 70.46(4) . 3_666 ?
F15 K2 Mo3 93.17(3) 4_775 1_655 ?
F15 K2 K4 123.59(3) 4_775 1_655 ?
F15 K2 K7 48.49(3) 4_775 4_675 ?
F15 K2 K1 50.01(3) 4_775 1_655 ?
F15 K2 F5 94.88(4) 4_775 1_655 ?
F15 K2 O4 164.91(4) 4_775 . ?
F15 K2 F13 81.52(4) 4_775 4_675 ?
F13 K2 Mo3 174.66(3) 4_675 1_655 ?
F13 K2 K4 109.53(3) 4_675 1_655 ?
F13 K2 K7 51.43(3) 4_675 4_675 ?
F13 K2 K1 119.88(3) 4_675 1_655 ?
F13 K2 F5 149.27(4) 4_675 1_655 ?
F13 K2 O4 94.67(4) 4_675 . ?
F18 K2 Mo3 107.47(3) 3_666 1_655 ?
F18 K2 K4 166.54(3) 3_666 1_655 ?
F18 K2 K7 95.74(3) 3_666 4_675 ?
F18 K2 K1 60.90(3) 3_666 1_655 ?
F18 K2 F5 78.80(4) 3_666 1_655 ?
F18 K2 O4 122.90(4) 3_666 . ?
F18 K2 F15 69.84(4) 3_666 4_775 ?
F18 K2 F13 71.28(4) 3_666 4_675 ?
Mo2 K7 Ti1 115.324(13) . 1_655 ?
Mo2 K7 Ti1 109.755(13) . . ?
Ti1 K7 Ti1 117.602(14) 1_655 . ?
F8 K7 Mo2 36.32(2) . . ?
F8 K7 Ti1 102.15(3) . . ?
F8 K7 Ti1 90.86(2) . 1_655 ?
F8 K7 O2 58.08(3) . . ?
F8 K7 F12 121.41(3) . 1_655 ?
F8 K7 F12 139.76(4) . 3_576 ?
F8 K7 F15 75.46(3) . 1_655 ?
F8 K7 F13 76.03(3) . . ?
F3 K7 Mo2 34.53(2) . . ?
F3 K7 Ti1 148.27(3) . 1_655 ?
F3 K7 Ti1 79.66(2) . . ?
F3 K7 F8 58.35(3) . . ?
F3 K7 O2 60.59(3) . . ?
F3 K7 F12 84.03(4) . 3_576 ?
F3 K7 F12 178.17(4) . 1_655 ?
F3 K7 F10 126.79(4) . 1_655 ?
F3 K7 F14 102.73(4) . . ?
F3 K7 F15 130.45(4) . 1_655 ?
F3 K7 F13 76.81(4) . . ?
O2 K7 Mo2 33.35(2) . . ?
O2 K7 Ti1 140.24(3) . . ?
O2 K7 Ti1 98.16(3) . 1_655 ?
O2 K7 F12 92.66(3) . 3_576 ?
O2 K7 F12 117.64(3) . 1_655 ?
O2 K7 F15 110.44(4) . 1_655 ?
O2 K7 F13 128.56(4) . . ?
F12 K7 Mo2 104.09(3) 3_576 . ?
F12 K7 Mo2 144.13(3) 1_655 . ?
F12 K7 Ti1 102.12(2) 1_655 . ?
F12 K7 Ti1 82.71(3) 3_576 . ?
F12 K7 Ti1 31.07(2) 1_655 1_655 ?
F12 K7 Ti1 122.62(3) 3_576 1_655 ?
F12 K7 F12 95.71(3) 3_576 1_655 ?
F12 K7 F15 144.57(4) 3_576 1_655 ?
F12 K7 F13 111.18(4) 3_576 . ?
F12 K7 F13 104.95(4) 1_655 . ?
F10 K7 Mo2 92.45(3) 1_655 . ?
F10 K7 Ti1 146.70(3) 1_655 . ?
F10 K7 Ti1 29.36(2) 1_655 1_655 ?
F10 K7 F8 80.96(4) 1_655 . ?
F10 K7 O2 69.44(3) 1_655 . ?
F10 K7 F12 116.47(4) 1_655 3_576 ?
F10 K7 F12 51.75(3) 1_655 1_655 ?
F10 K7 F15 53.59(3) 1_655 1_655 ?
F10 K7 F13 127.92(4) 1_655 . ?
F14 K7 Mo2 135.91(3) . . ?
F14 K7 Ti1 102.63(4) . 1_655 ?
F14 K7 Ti1 27.71(3) . . ?
F14 K7 F8 127.79(4) . . ?
F14 K7 O2 158.07(4) . . ?
F14 K7 F12 70.28(4) . 3_576 ?
F14 K7 F12 78.85(4) . 1_655 ?
F14 K7 F10 130.04(4) . 1_655 ?
F14 K7 F15 91.15(4) . 1_655 ?
F14 K7 F13 51.79(4) . . ?
F15 K7 Mo2 109.95(3) 1_655 . ?
F15 K7 Ti1 30.69(2) 1_655 1_655 ?
F15 K7 Ti1 94.62(3) 1_655 . ?
F15 K7 F12 50.12(3) 1_655 1_655 ?
F15 K7 F13 75.49(4) 1_655 . ?
F13 K7 Mo2 95.45(3) . . ?
F13 K7 Ti1 29.28(2) . . ?
F13 K7 Ti1 104.92(3) . 1_655 ?
Mo3 K1 Ti2 113.289(12) . 1_655 ?
Ti1 K1 Mo3 107.028(13) 4_675 . ?
Ti1 K1 Ti2 107.349(13) 4_675 1_655 ?
F6 K1 Mo3 33.352(19) . . ?
F6 K1 Ti2 134.74(3) . 1_655 ?
F6 K1 Ti1 75.49(2) . 4_675 ?
F5 K1 Mo3 33.88(2) . . ?
F5 K1 Ti2 123.31(3) . 1_655 ?
F5 K1 Ti1 123.97(3) . 4_675 ?
F5 K1 F6 52.75(3) . . ?
F5 K1 F15 98.46(4) . 4_675 ?
F5 K1 F13 114.25(4) . 4_675 ?
F5 K1 F11 150.20(4) . 4_675 ?
F5 K1 F18 125.70(4) . 3_666 ?
F9 K1 Mo3 33.26(2) . . ?
F9 K1 Ti2 81.27(2) . 1_655 ?
F9 K1 Ti1 110.37(3) . 4_675 ?
F9 K1 F6 57.08(3) . . ?
F9 K1 F5 60.77(3) . . ?
F9 K1 F15 117.16(4) . 4_675 ?
F9 K1 F13 80.10(3) . 4_675 ?
F9 K1 F11 131.26(4) . 4_675 ?
F9 K1 F18 67.53(4) . 3_666 ?
F9 K1 F16 147.43(5) . . ?
F9 K1 F16 91.51(5) . 3_666 ?
F15 K1 Mo3 96.34(3) 4_675 . ?
F15 K1 Ti2 137.42(3) 4_675 1_655 ?
F15 K1 Ti1 31.72(2) 4_675 4_675 ?
F15 K1 F6 63.63(3) 4_675 . ?
F13 K1 Mo3 85.51(3) 4_675 . ?
F13 K1 Ti2 96.85(3) 4_675 1_655 ?
F13 K1 Ti1 31.00(2) 4_675 4_675 ?
F13 K1 F6 61.86(3) 4_675 . ?
F13 K1 F15 54.16(4) 4_675 4_675 ?
F13 K1 F11 54.75(4) 4_675 4_675 ?
F13 K1 F18 69.77(4) 4_675 3_666 ?
F11 K1 Mo3 138.22(3) 4_675 . ?
F11 K1 Ti2 86.47(3) 4_675 1_655 ?
F11 K1 Ti1 31.54(3) 4_675 4_675 ?
F11 K1 F6 106.96(3) 4_675 . ?
F11 K1 F15 51.96(4) 4_675 4_675 ?
F11 K1 F18 79.30(4) 4_675 3_666 ?
F18 K1 Mo3 100.25(3) 3_666 . ?
F18 K1 Ti2 28.91(2) 3_666 1_655 ?
F18 K1 Ti1 88.03(3) 3_666 4_675 ?
F18 K1 F6 109.85(4) 3_666 . ?
F18 K1 F15 119.57(4) 3_666 4_675 ?
F16 K1 Mo3 134.23(4) . . ?
F16 K1 Mo3 115.87(4) 3_666 . ?
F16 K1 Ti2 89.87(3) . 1_655 ?
F16 K1 Ti2 27.26(3) 3_666 1_655 ?
F16 K1 Ti1 127.02(4) 3_666 4_675 ?
F16 K1 Ti1 102.19(4) . 4_675 ?
F16 K1 F6 147.96(5) 3_666 . ?
F16 K1 F6 134.63(4) . . ?
F16 K1 F5 108.92(5) 3_666 . ?
F16 K1 F5 100.36(4) . . ?
F16 K1 F15 147.76(5) 3_666 4_675 ?
F16 K1 F15 90.38(5) . 4_675 ?
F16 K1 F13 132.28(5) . 4_675 ?
F16 K1 F13 123.67(4) 3_666 4_675 ?
F16 K1 F11 98.57(5) 3_666 4_675 ?
F16 K1 F11 78.79(5) . 4_675 ?
F16 K1 F18 55.91(4) 3_666 3_666 ?
F16 K1 F18 115.38(4) . 3_666 ?
F16 K1 F16 68.62(6) . 3_666 ?
Mo2 F4 K3 108.15(4) . 4_576 ?
Mo2 F4 K4 101.00(4) . 4_676 ?
Mo2 F4 K8 140.63(5) . 1_455 ?
K3 F4 K4 114.29(4) 4_576 4_676 ?
K8 F4 K3 96.68(3) 1_455 4_576 ?
K8 F4 K4 95.70(3) 1_455 4_676 ?
Mo2 F8 K3 101.85(4) . 4_676 ?
Mo2 F8 K4 89.57(4) . 4_676 ?
Mo2 F8 K2 160.52(5) . 4_576 ?
Mo2 F8 K7 90.14(4) . . ?
K3 F8 K4 92.76(3) 4_676 4_676 ?
K3 F8 K2 97.08(3) 4_676 4_576 ?
K3 F8 K7 99.72(4) 4_676 . ?
K2 F8 K4 84.95(3) 4_576 4_676 ?
K2 F8 K7 91.16(3) 4_576 . ?
K7 F8 K4 167.30(4) . 4_676 ?
Mo1 F1 K3 132.26(5) . . ?
Mo1 F1 K4 103.12(4) . . ?
Mo1 F1 K8 118.37(4) . 4_575 ?
K4 F1 K3 102.10(4) . . ?
K4 F1 K8 103.74(4) . 4_575 ?
K8 F1 K3 93.66(3) 4_575 . ?
Mo1 F7 K6 103.67(4) . 1_655 ?
Mo1 F7 K4 102.37(4) . 1_655 ?
Mo1 F7 K8 100.82(4) . 4_575 ?
Mo1 F7 K5 106.50(4) . . ?
K6 F7 K4 89.26(3) 1_655 1_655 ?
K6 F7 K8 155.48(4) 1_655 4_575 ?
K6 F7 K5 95.64(4) 1_655 . ?
K4 F7 K8 84.47(3) 1_655 4_575 ?
K4 F7 K5 148.59(4) 1_655 . ?
K5 F7 K8 78.29(3) . 4_575 ?
Mo3 F6 K3 131.28(5) . . ?
Mo3 F6 K2 114.03(5) . 1_455 ?
Mo3 F6 K1 91.54(4) . . ?
K3 F6 K2 100.76(4) . 1_455 ?
K3 F6 K1 125.25(4) . . ?
K2 F6 K1 85.79(3) 1_455 . ?
Mo3 F5 K8 133.40(5) . 1_455 ?
Mo3 F5 K2 97.67(4) . 1_455 ?
Mo3 F5 K1 97.37(4) . . ?
K8 F5 K2 86.14(3) 1_455 1_455 ?
K1 F5 K8 129.03(4) . 1_455 ?
K1 F5 K2 82.19(3) . 1_455 ?
Mo2 F3 K6 134.77(5) . . ?
Mo2 F3 K3 107.37(4) . 4_576 ?
Mo2 F3 K7 97.53(4) . . ?
K6 F3 K3 101.31(3) . 4_576 ?
K6 F3 K7 99.77(4) . . ?
K3 F3 K7 116.89(4) 4_576 . ?
Mo1 F2 K6 132.95(5) . . ?
Mo1 F2 K4 92.49(4) . . ?
Mo1 F2 K5 112.15(5) . . ?
K6 F2 K4 85.69(3) . . ?
K6 F2 K5 106.60(4) . . ?
K5 F2 K4 125.68(4) . . ?
Mo2 O1 K4 145.08(5) . . ?
Mo3 O1 Mo2 75.90(4) . . ?
Mo3 O1 K4 130.64(5) . . ?
Mo1 O1 Mo2 76.34(4) . . ?
Mo1 O1 Mo3 76.17(4) . . ?
Mo1 O1 K4 87.89(4) . . ?
Mo3 O4 Mo1 81.06(4) . . ?
Mo3 O4 K4 166.80(6) . 1_655 ?
Mo3 O4 K2 93.55(4) . . ?
Mo1 O4 K4 105.04(5) . 1_655 ?
Mo1 O4 K2 164.15(5) . . ?
K4 O4 K2 77.43(3) 1_655 . ?
Mo3 F9 K8 110.36(4) . . ?
Mo3 F9 K2 120.18(5) . . ?
Mo3 F9 K1 102.35(4) . . ?
K8 F9 K1 120.65(4) . . ?
K2 F9 K8 102.87(4) . . ?
K2 F9 K1 101.24(4) . . ?
Mo2 O3 Mo3 80.89(4) . . ?
Mo2 O3 K3 91.87(4) . 4_676 ?
Mo2 O3 K4 91.94(4) . 4_676 ?
Mo2 O3 K8 173.55(6) . . ?
Mo3 O3 K3 144.00(5) . 4_676 ?
Mo3 O3 K4 131.11(5) . 4_676 ?
Mo3 O3 K8 103.73(4) . . ?
K4 O3 K3 84.04(3) 4_676 4_676 ?
K8 O3 K3 81.74(3) . 4_676 ?
K8 O3 K4 88.35(3) . 4_676 ?
Mo2 O2 Mo1 80.71(4) . . ?
Mo2 O2 K6 164.60(6) . 1_655 ?
Mo2 O2 K3 85.67(4) . 4_676 ?
Mo2 O2 K7 91.89(4) . . ?
Mo1 O2 K6 102.53(4) . 1_655 ?
Mo1 O2 K3 138.23(5) . 4_676 ?
Mo1 O2 K7 134.17(5) . . ?
K6 O2 K3 82.00(3) 1_655 4_676 ?
K6 O2 K7 96.24(3) 1_655 . ?
K7 O2 K3 85.28(3) . 4_676 ?
Ti1 F12 K6 93.58(5) . 3_576 ?
Ti1 F12 K7 90.10(4) . 1_455 ?
Ti1 F12 K7 151.56(6) . 3_576 ?
Ti1 F12 K5 97.42(5) . 3_576 ?
K6 F12 K7 167.43(5) 3_576 1_455 ?
K6 F12 K7 86.77(3) 3_576 3_576 ?
K6 F12 K5 96.69(4) 3_576 3_576 ?
K7 F12 K7 84.29(3) 3_576 1_455 ?
K5 F12 K7 94.74(4) 3_576 1_455 ?
K5 F12 K7 110.80(4) 3_576 3_576 ?
Ti1 F10 K6 148.38(7) . . ?
Ti1 F10 K3 110.68(6) . 4_576 ?
Ti1 F10 K7 102.55(5) . 1_455 ?
K6 F10 K3 90.35(4) . 4_576 ?
K6 F10 K7 98.38(4) . 1_455 ?
K7 F10 K3 95.58(4) 1_455 4_576 ?
Ti1 F14 K6 99.85(5) . 3_576 ?
Ti1 F14 K7 109.83(6) . . ?
K6 F14 K7 150.20(5) 3_576 . ?
Ti1 F15 K2 154.79(7) . 4_476 ?
Ti1 F15 K7 94.80(5) . 1_455 ?
Ti1 F15 K1 91.78(5) . 4_576 ?
Ti1 F15 K5 94.44(5) . 3_576 ?
K2 F15 K7 86.53(4) 4_476 1_455 ?
K2 F15 K1 83.30(4) 4_476 4_576 ?
K2 F15 K5 110.52(4) 4_476 3_576 ?
K1 F15 K7 168.06(5) 4_576 1_455 ?
K5 F15 K7 95.67(4) 3_576 1_455 ?
K5 F15 K1 93.74(5) 3_576 4_576 ?
Ti1 F13 K3 97.42(5) . 4_576 ?
Ti1 F13 K2 168.96(7) . 4_576 ?
Ti1 F13 K7 93.94(5) . . ?
Ti1 F13 K1 94.45(5) . 4_576 ?
K2 F13 K3 92.77(4) 4_576 4_576 ?
K2 F13 K7 81.80(3) 4_576 . ?
K7 F13 K3 89.97(4) . 4_576 ?
K1 F13 K3 108.19(4) 4_576 4_576 ?
K1 F13 K2 86.34(4) 4_576 4_576 ?
K1 F13 K7 158.78(5) 4_576 . ?
Ti1 F11 K6 86.58(5) . 3_576 ?
Ti1 F11 K1 93.72(6) . 4_576 ?
Ti1 F11 K5 96.24(6) . 3_576 ?
K1 F11 K6 173.37(6) 4_576 3_576 ?
K5 F11 K6 90.53(4) 3_576 3_576 ?
K5 F11 K1 96.02(5) 3_576 4_576 ?
Ti2 F18 K2 151.62(8) . 3_666 ?
Ti2 F18 K1 100.84(6) . 3_666 ?
Ti2 F18 K5 94.11(5) . 4_576 ?
K2 F18 K1 87.97(4) 3_666 3_666 ?
K2 F18 K5 107.26(4) 3_666 4_576 ?
K1 F18 K5 113.10(5) 3_666 4_576 ?
Ti2 F17 K8 134.03(8) . 3_666 ?
Ti2 F17 K5 108.19(7) . 2_545 ?
K5 F17 K8 87.44(5) 2_545 3_666 ?
Ti2 F16 K1 121.91(7) . . ?
Ti2 F16 K1 110.67(7) . 3_666 ?
Ti2 F16 K5 87.20(6) . 2_545 ?
K1 F16 K1 111.37(6) . 3_666 ?
K1 F16 K5 133.33(6) 3_666 2_545 ?
K1 F16 K5 91.78(5) . 2_545 ?
Ti2 K5 K8 68.864(12) 2 4_575 ?
Ti1 K5 Ti2 109.759(15) 3_576 2 ?
Ti1 K5 K8 139.91(3) 3_576 4_575 ?
F7 K5 Ti2 110.17(2) . 2 ?
F7 K5 Ti1 139.41(3) . 3_576 ?
F7 K5 K8 53.90(2) . 4_575 ?
F7 K5 F12 110.04(3) . 3_576 ?
F7 K5 F15 156.69(5) . 3_576 ?
F7 K5 F11 135.08(4) . 3_576 ?
F7 K5 F18 126.48(4) . 4_675 ?
F7 K5 F16 123.73(4) . 2 ?
F7 K5 O5 91.47(4) . 4_575 ?
F2 K5 Ti2 136.04(3) . 2 ?
F2 K5 Ti1 87.68(3) . 3_576 ?
F2 K5 K8 72.14(3) . 4_575 ?
F2 K5 F7 58.03(3) . . ?
F2 K5 F12 70.32(3) . 3_576 ?
F2 K5 F15 118.46(4) . 3_576 ?
F2 K5 F11 77.47(4) . 3_576 ?
F2 K5 F18 163.70(5) . 4_675 ?
F2 K5 F16 116.64(5) . 2 ?
F2 K5 O5 59.85(4) . 4_575 ?
F12 K5 Ti2 139.75(3) 3_576 2 ?
F12 K5 Ti1 31.07(2) 3_576 3_576 ?
F12 K5 K8 141.48(3) 3_576 4_575 ?
F12 K5 F15 52.84(3) 3_576 3_576 ?
F12 K5 F11 53.76(4) 3_576 3_576 ?
F12 K5 F18 116.58(4) 3_576 4_675 ?
F12 K5 F16 120.00(4) 3_576 2 ?
F12 K5 O5 100.72(5) 3_576 4_575 ?
F15 K5 Ti2 87.97(3) 3_576 2 ?
F15 K5 Ti1 30.99(2) 3_576 3_576 ?
F15 K5 K8 149.40(4) 3_576 4_575 ?
F15 K5 F18 64.29(4) 3_576 4_675 ?
F15 K5 F16 79.22(4) 3_576 2 ?
F15 K5 O5 106.45(5) 3_576 4_575 ?
F11 K5 Ti2 97.02(3) 3_576 2 ?
F11 K5 Ti1 30.77(3) 3_576 3_576 ?
F11 K5 K8 109.49(4) 3_576 4_575 ?
F11 K5 F15 52.03(4) 3_576 3_576 ?
F11 K5 F18 94.64(5) 3_576 4_675 ?
F11 K5 F16 69.23(4) 3_576 2 ?
F11 K5 O5 58.07(5) 3_576 4_575 ?
F18 K5 Ti2 29.80(2) 4_675 2 ?
F18 K5 Ti1 92.69(3) 4_675 3_576 ?
F18 K5 K8 97.71(3) 4_675 4_575 ?
F18 K5 F16 47.09(4) 4_675 2 ?
F18 K5 O5 103.86(5) 4_675 4_575 ?
F17 K5 Ti2 28.33(3) 2 2 ?
F17 K5 Ti1 137.49(4) 2 3_576 ?
F17 K5 K8 46.39(3) 2 4_575 ?
F17 K5 F7 81.87(4) 2 . ?
F17 K5 F2 118.53(5) 2 . ?
F17 K5 F12 168.08(4) 2 3_576 ?
F17 K5 F15 115.61(4) 2 3_576 ?
F17 K5 F11 118.26(5) 2 3_576 ?
F17 K5 F18 52.69(4) 2 4_675 ?
F17 K5 F16 49.84(4) 2 2 ?
F17 K5 O5 78.95(5) 2 4_575 ?
F16 K5 Ti2 29.66(2) 2 2 ?
F16 K5 Ti1 89.37(3) 2 3_576 ?
F16 K5 K8 70.76(3) 2 4_575 ?
F16 K5 O5 56.81(4) 2 4_575 ?
O5 K5 Ti2 80.02(4) 4_575 2 ?
O5 K5 Ti1 88.39(4) 4_575 3_576 ?
O5 K5 K8 51.54(4) 4_575 4_575 ?
K4 O5 K8 87.75(5) 4_676 . ?
K4 O5 K5 108.28(6) 4_676 4_676 ?
K8 O5 K5 70.93(4) . 4_676 ?

loop_
_geom_bond_atom_site_label_1
_geom_bond_atom_site_label_2
_geom_bond_distance
_geom_bond_site_symmetry_2
_geom_bond_publ_flag
Mo2 Mo3 2.49869(17) . ?
Mo2 Mo1 2.50850(17) . ?
Mo2 K3 3.7631(4) 4_576 ?
Mo2 K3 3.6757(4) 4_676 ?
Mo2 K4 3.6360(4) 4_676 ?
Mo2 K7 3.5198(4) . ?
Mo2 F4 2.0092(9) . ?
Mo2 F8 2.0848(10) . ?
Mo2 F3 2.0126(9) . ?
Mo2 O1 2.0316(11) . ?
Mo2 O3 1.9214(11) . ?
Mo2 O2 1.9361(11) . ?
Mo3 Mo1 2.50373(17) . ?
Mo3 K8 3.8219(4) . ?
Mo3 K2 3.9990(5) . ?
Mo3 K2 3.9205(5) 1_455 ?
Mo3 K1 3.6517(4) . ?
Mo3 F6 2.0084(10) . ?
Mo3 F5 2.0524(10) . ?
Mo3 O1 2.0316(11) . ?
Mo3 O4 1.9200(11) . ?
Mo3 F9 2.0502(9) . ?
Mo3 O3 1.9301(11) . ?
Mo1 K6 3.6993(4) 1_655 ?
Mo1 K4 3.7602(4) 1_655 ?
Mo1 K4 3.5999(4) . ?
Mo1 F1 2.0093(9) . ?
Mo1 F7 2.0796(9) . ?
Mo1 F2 2.0132(10) . ?
Mo1 O1 2.0276(11) . ?
Mo1 O4 1.9328(11) . ?
Mo1 O2 1.9378(11) . ?
Mo1 K5 3.9503(6) . ?
Ti2 K1 3.9738(5) . ?
Ti2 K1 3.7596(5) 1_455 ?
Ti2 K1 3.9738(5) 3_566 ?
Ti2 K1 3.7596(5) 3_666 ?
Ti2 F18 1.8508(12) . ?
Ti2 F18 1.8507(12) 3_566 ?
Ti2 F17 1.8553(14) . ?
Ti2 F17 1.8553(14) 3_566 ?
Ti2 F16 1.8405(14) 3_566 ?
Ti2 F16 1.8405(14) . ?
Ti2 K5 3.7144(5) 2_545 ?
Ti2 K5 3.7144(5) 4_576 ?
Ti1 K6 3.5127(5) 3_576 ?
Ti1 K3 3.8979(5) 4_576 ?
Ti1 K7 3.6565(6) 1_455 ?
Ti1 K7 3.7515(6) . ?
Ti1 K1 3.5597(5) 4_576 ?
Ti1 F12 1.8873(11) . ?
Ti1 F10 1.8365(12) . ?
Ti1 F14 1.8544(13) . ?
Ti1 F15 1.8728(12) . ?
Ti1 F13 1.8388(12) . ?
Ti1 F11 1.8661(13) . ?
Ti1 K5 3.6259(6) 3_576 ?
K6 K4 3.7423(5) . ?
K6 K7 3.9331(6) . ?
K6 F7 2.6072(11) 1_455 ?
K6 F3 2.5059(10) . ?
K6 F2 2.5956(11) . ?
K6 O2 2.7585(11) 1_455 ?
K6 F12 2.8470(13) 3_576 ?
K6 F10 2.7559(12) . ?
K6 F14 2.6830(13) 3_576 ?
K6 F11 3.0893(16) 3_576 ?
K3 K8 3.8922(5) 4_575 ?
K3 F4 2.6171(10) 4_675 ?
K3 F8 2.6294(11) 4_575 ?
K3 F1 2.6791(10) . ?
K3 F6 2.5818(11) . ?
K3 F3 2.6352(10) 4_675 ?
K3 O3 3.0714(12) 4_575 ?
K3 O2 3.2741(12) 4_575 ?
K3 F10 2.8501(13) 4_675 ?
K3 F13 3.2075(15) 4_675 ?
K4 F4 2.6711(11) 4_575 ?
K4 F8 2.9947(12) 4_575 ?
K4 F1 2.5655(11) . ?
K4 F7 2.7188(11) 1_455 ?
K4 F2 2.8981(12) . ?
K4 O1 3.0501(11) . ?
K4 O4 2.7627(11) 1_455 ?
K4 O3 3.0223(11) 4_575 ?
K4 O5 2.836(2) 4_575 ?
K8 F4 2.5927(11) 1_655 ?
K8 F1 2.6577(10) 4_676 ?
K8 F7 3.0741(11) 4_676 ?
K8 F5 2.8052(11) 1_655 ?
K8 F9 2.5901(11) . ?
K8 O3 2.8723(11) . ?
K8 F17 2.7002(16) 3_666 ?
K8 K5 3.7256(7) 4_676 ?
K8 O5 3.086(2) . ?
K2 K7 3.9826(7) 4_675 ?
K2 K1 3.8497(7) 1_655 ?
K2 F8 2.7444(10) 4_675 ?
K2 F6 2.6472(12) 1_655 ?
K2 F5 3.0776(12) 1_655 ?
K2 O4 3.3910(12) . ?
K2 F9 2.5542(11) . ?
K2 F15 2.8206(13) 4_775 ?
K2 F13 2.9320(13) 4_675 ?
K2 F18 2.8094(13) 3_666 ?
K7 F8 2.8310(12) . ?
K7 F3 2.6360(11) . ?
K7 O2 2.8763(12) . ?
K7 F12 2.8785(12) 3_576 ?
K7 F12 3.1284(14) 1_655 ?
K7 F10 2.7878(15) 1_655 ?
K7 F14 2.6923(13) . ?
K7 F15 2.9877(16) 1_655 ?
K7 F13 3.1459(15) . ?
K1 F6 2.9963(12) . ?
K1 F5 2.7686(11) . ?
K1 F9 2.6150(11) . ?
K1 F15 2.9696(15) 4_675 ?
K1 F13 2.9086(14) 4_675 ?
K1 F11 2.9128(16) 4_675 ?
K1 F18 2.9430(16) 3_666 ?
K1 F16 2.6809(16) . ?
K1 F16 2.6924(17) 3_666 ?
F7 K5 2.8194(12) . ?
F2 K5 2.7234(12) . ?
F12 K5 2.8618(13) 3_576 ?
F15 K5 2.9634(15) 3_576 ?
F11 K5 2.9126(17) 3_576 ?
F18 K5 3.0905(16) 4_576 ?
F17 K5 2.6904(16) 2_545 ?
F16 K5 3.318(2) 2_545 ?
K5 O5 3.326(2) 4_575 ?

loop_
_exptl_oxdiff_crystal_face_indexfrac_h
_exptl_oxdiff_crystal_face_indexfrac_k
_exptl_oxdiff_crystal_face_indexfrac_l
_exptl_oxdiff_crystal_face_x
_exptl_oxdiff_crystal_face_y
_exptl_oxdiff_crystal_face_z
-1.3589 -18.5321 17.5139 0.1544 0.6392 0.7534
2.1159 13.9942 -18.6979 -0.1239 -0.5118 -0.8501
-0.5141 -34.9024 1.5496 0.6088 0.7932 -0.0090
0.2683 35.0264 -0.4343 -0.6074 -0.7915 0.0677
-4.2556 1.9802 18.9125 0.0338 0.0273 0.9991
4.5403 4.0416 -18.4666 -0.1667 -0.1409 -0.9759
0.3342 -27.7463 -12.6763 0.6385 0.4396 -0.6317
2.0461 32.9792 4.7849 -0.8066 -0.5545 0.2049
-5.0709 -12.5665 16.2354 0.3910 0.2674 0.8807
-6.5519 -20.8032 8.0165 0.7854 0.2319 0.5739
2.8936 23.8856 13.0541 -0.8551 -0.1589 0.4935
-4.7628 -25.6765 -7.8935 0.9642 0.1788 -0.1959
-8.2305 -13.2148 3.4144 0.8729 -0.1156 0.4740
8.2182 12.0322 -5.3781 -0.8211 0.1089 -0.5603
-8.8167 2.5822 4.5540 0.6384 -0.4909 0.5928
7.7591 -16.9629 -3.6406 -0.3196 0.7736 -0.5472
